data_7212375
loop_
_publ_author_name
'Bia\/lo\'nska, Agata'
'Ciunik, Zbigniew'

_publ_section_title
;
 Crucial factors influencing racemic resolution of
 N-(4-nitrobenzoyl)-dl-serine by brucine
;
_journal_issue 10
_journal_name_full CrystEngComm
_journal_page_first 2781
_journal_paper_doi 10.1039/b926090k
_journal_volume 12
_journal_year 2010
_chemical_absolute_configuration rm
_chemical_formula_moiety
;
C23 H27 N2 O4, C10 H9 N2 O6, 0.22(C2 H6 O), 3.11(H2 O)
;
_chemical_formula_sum 'C33.44 H43.54 N4 O13.33'
_chemical_formula_weight 714.82
_chemical_name_common
;brucinium N-(4-nitrobenzoyl)-L-serinate 3.11-hydrate ethanol
0.22-solvate
;
_chemical_name_systematic
;
brucinium N-(4-nitrobenzoyl)-L-serinate 3.11-hydrate ethanol 0.22-solvate
;
_space_group_IT_number 4
_symmetry_cell_setting monoclinic
_symmetry_space_group_name_Hall 'P 2yb'
_symmetry_space_group_name_H-M 'P 1 21 1'
_atom_sites_solution_hydrogens geom
_atom_sites_solution_primary direct
_atom_sites_solution_secondary difmap
_audit_creation_method SHELXL-97
_cell_angle_alpha 90.00
_cell_angle_beta 102.14(3)
_cell_angle_gamma 90.00
_cell_formula_units_Z 6
_cell_length_a 17.499(4)
_cell_length_b 12.426(4)
_cell_length_c 23.627(5)
_cell_measurement_reflns_used 4023
_cell_measurement_temperature 100(2)
_cell_measurement_theta_max 28.53
_cell_measurement_theta_min 2.85
_cell_volume 5023(2)
_computing_cell_refinement
;
CrysAlis RED, Oxford Diffraction Ltd.,
Version 1.171.32.5 (release 08-05-2007 CrysAlis171 .NET)
(compiled May 8 2007,13:10:02)
;
_computing_data_collection
;
CrysAlis CCD, Oxford Diffraction Ltd.,
Version 1.171.32.5 (release 08-05-2007 CrysAlis171 .NET)
(compiled May 8 2007,13:10:02)
;
_computing_data_reduction
;
CrysAlis RED, Oxford Diffraction Ltd.,
Version 1.171.32.5 (release 08-05-2007 CrysAlis171 .NET)
(compiled May 8 2007,13:10:02)
;
_computing_structure_refinement 'SHELXL-97 (Sheldrick, 1997)'
_computing_structure_solution 'SHELXS-97 (Sheldrick, 1990)'
_diffrn_ambient_temperature 100(2)
_diffrn_measured_fraction_theta_full 0.997
_diffrn_measured_fraction_theta_max 0.997
_diffrn_measurement_device_type 'Kuma KM4CCD'
_diffrn_measurement_method '\w scan'
_diffrn_radiation_monochromator graphite
_diffrn_radiation_source 'fine-focus sealed tube'
_diffrn_radiation_type MoK\a
_diffrn_radiation_wavelength 0.71073
_diffrn_reflns_av_R_equivalents 0.1407
_diffrn_reflns_av_sigmaI/netI 0.3117
_diffrn_reflns_limit_h_max 21
_diffrn_reflns_limit_h_min -20
_diffrn_reflns_limit_k_max 15
_diffrn_reflns_limit_k_min -14
_diffrn_reflns_limit_l_max 29
_diffrn_reflns_limit_l_min -29
_diffrn_reflns_number 33673
_diffrn_reflns_theta_full 26.00
_diffrn_reflns_theta_max 26.00
_diffrn_reflns_theta_min 2.85
_diffrn_standards_number 0
_exptl_absorpt_coefficient_mu 0.110
_exptl_absorpt_correction_type none
_exptl_crystal_colour colorless
_exptl_crystal_density_diffrn 1.418
_exptl_crystal_density_method 'not measured'
_exptl_crystal_description needle
_exptl_crystal_F_000 2273
_exptl_crystal_size_max 0.30
_exptl_crystal_size_mid 0.10
_exptl_crystal_size_min 0.10
_refine_diff_density_max 0.557
_refine_diff_density_min -0.308
_refine_diff_density_rms 0.073
_refine_ls_abs_structure_details 'from known structure (Toda et al., 1985)'
_refine_ls_extinction_method none
_refine_ls_goodness_of_fit_ref 1.004
_refine_ls_hydrogen_treatment constr
_refine_ls_matrix_type full
_refine_ls_number_parameters 1446
_refine_ls_number_reflns 10332
_refine_ls_number_restraints 1135
_refine_ls_restrained_S_all 0.980
_refine_ls_R_factor_all 0.2349
_refine_ls_R_factor_gt 0.1028
_refine_ls_shift/su_max 0.001
_refine_ls_shift/su_mean 0.000
_refine_ls_structure_factor_coef Fsqd
_refine_ls_weighting_details 'calc w=1/[\s^2^(Fo^2^)+(0.0746P)^2^+0.0000P] where P=(Fo^2^+2Fc^2^)/3'
_refine_ls_weighting_scheme calc
_refine_ls_wR_factor_gt 0.1803
_refine_ls_wR_factor_ref 0.2203
_reflns_number_gt 4177
_reflns_number_total 10332
_reflns_threshold_expression >2sigma(I)
_cod_data_source_file b926090k.txt
_cod_data_source_block 10
_cod_original_sg_symbol_H-M 'P 21'
_cod_database_code 7212375

loop_
_symmetry_equiv_pos_as_xyz
'x, y, z'
'-x, y+1/2, -z'

loop_
_atom_site_label
_atom_site_type_symbol
_atom_site_fract_x
_atom_site_fract_y
_atom_site_fract_z
_atom_site_U_iso_or_equiv
_atom_site_adp_type
_atom_site_occupancy
_atom_site_symmetry_multiplicity
_atom_site_calc_flag
_atom_site_refinement_flags
_atom_site_disorder_assembly
_atom_site_disorder_group
O1 O 0.6040(4) -0.5538(6) 0.6057(3) 0.0201(16) Uani 1 1 d U . .
O2 O 0.3432(4) 0.0345(6) 0.5812(3) 0.0251(18) Uani 1 1 d U . .
O3 O 0.4692(5) 0.1418(6) 0.5836(3) 0.0257(17) Uani 1 1 d U . .
O4 O 0.3752(4) -0.3616(6) 0.5965(3) 0.028(2) Uani 1 1 d U . .
N1 N 0.4986(5) -0.2973(8) 0.6179(4) 0.0211(16) Uani 1 1 d U . .
N2 N 0.7611(5) -0.2272(8) 0.6391(4) 0.0240(17) Uani 1 1 d U . .
H24 H 0.7982 -0.1725 0.6448 0.029 Uiso 1 1 calc R . .
C1 C 0.4098(7) -0.1349(10) 0.5995(5) 0.020(2) Uani 1 1 d U . .
H1 H 0.3629 -0.1748 0.5974 0.024 Uiso 1 1 calc R . .
C2 C 0.4090(7) -0.0235(10) 0.5905(5) 0.0236(18) Uani 1 1 d U . .
C3 C 0.4773(7) 0.0328(10) 0.5939(5) 0.0228(18) Uani 1 1 d U . .
C4 C 0.5497(7) -0.0200(9) 0.6077(5) 0.022(2) Uani 1 1 d U . .
H4 H 0.5970 0.0196 0.6115 0.027 Uiso 1 1 calc R . .
C5 C 0.5514(7) -0.1281(10) 0.6156(5) 0.0210(18) Uani 1 1 d U . .
C6 C 0.4835(7) -0.1844(9) 0.6118(5) 0.0197(17) Uani 1 1 d U . .
C7 C 0.6210(7) -0.2072(9) 0.6303(5) 0.0230(16) Uani 1 1 d U . .
C8 C 0.5817(6) -0.3160(9) 0.6204(5) 0.0192(17) Uani 1 1 d U . .
H8 H 0.6033 -0.3649 0.6535 0.023 Uiso 1 1 calc R . .
C9 C 0.4443(7) -0.3774(9) 0.5996(5) 0.0175(19) Uani 1 1 d U . .
C10 C 0.4731(6) -0.4827(9) 0.5830(5) 0.018(2) Uani 1 1 d U . .
H10A H 0.4327 -0.5125 0.5511 0.021 Uiso 1 1 calc R . .
H10B H 0.4769 -0.5319 0.6164 0.021 Uiso 1 1 calc R . .
C11 C 0.5531(6) -0.4866(9) 0.5634(5) 0.0202(18) Uani 1 1 d U . .
H11 H 0.5459 -0.5195 0.5240 0.024 Uiso 1 1 calc R . .
C12 C 0.6747(6) -0.5850(9) 0.5896(5) 0.021(2) Uani 1 1 d U . .
H12A H 0.6658 -0.5921 0.5470 0.025 Uiso 1 1 calc R . .
H12B H 0.6920 -0.6556 0.6070 0.025 Uiso 1 1 calc R . .
C13 C 0.7347(7) -0.5047(9) 0.6094(5) 0.020(2) Uani 1 1 d U . .
H13 H 0.7791 -0.5273 0.6373 0.024 Uiso 1 1 calc R . .
C14 C 0.7336(7) -0.4019(9) 0.5920(5) 0.0207(18) Uani 1 1 d U . .
C15 C 0.7978(6) -0.3207(9) 0.6164(5) 0.021(2) Uani 1 1 d U . .
H15A H 0.8370 -0.3541 0.6479 0.026 Uiso 1 1 calc R . .
H15B H 0.8247 -0.2971 0.5856 0.026 Uiso 1 1 calc R . .
C16 C 0.7405(6) -0.2484(9) 0.6983(5) 0.023(2) Uani 1 1 d U . .
H16A H 0.7354 -0.3265 0.7047 0.028 Uiso 1 1 calc R . .
H16B H 0.7813 -0.2188 0.7299 0.028 Uiso 1 1 calc R . .
C17 C 0.6636(6) -0.1919(9) 0.6957(5) 0.022(2) Uani 1 1 d U . .
H17A H 0.6715 -0.1147 0.7056 0.027 Uiso 1 1 calc R . .
H17B H 0.6336 -0.2258 0.7221 0.027 Uiso 1 1 calc R . .
C18 C 0.5864(6) -0.3717(9) 0.5628(5) 0.0183(17) Uani 1 1 d U . .
H18 H 0.5487 -0.3321 0.5322 0.022 Uiso 1 1 calc R . .
C19 C 0.6657(6) -0.3594(9) 0.5465(5) 0.0187(17) Uani 1 1 d U . .
H19 H 0.6649 -0.3963 0.5088 0.022 Uiso 1 1 calc R . .
C20 C 0.6779(7) -0.2376(9) 0.5399(5) 0.0184(19) Uani 1 1 d U . .
H20A H 0.7243 -0.2254 0.5229 0.022 Uiso 1 1 calc R . .
H20B H 0.6318 -0.2067 0.5133 0.022 Uiso 1 1 calc R . .
C21 C 0.6892(6) -0.1823(10) 0.5979(5) 0.0217(18) Uani 1 1 d U . .
H21 H 0.6947 -0.1028 0.5932 0.026 Uiso 1 1 calc R . .
C22 C 0.2684(6) -0.0250(9) 0.5679(5) 0.023(3) Uani 1 1 d U . .
H22A H 0.2249 0.0262 0.5594 0.035 Uiso 1 1 calc R . .
H22B H 0.2635 -0.0692 0.6013 0.035 Uiso 1 1 calc R . .
H22C H 0.2672 -0.0715 0.5342 0.035 Uiso 1 1 calc R . .
C23 C 0.5391(7) 0.2044(10) 0.5873(5) 0.030(3) Uani 1 1 d U . .
H23A H 0.5251 0.2798 0.5782 0.046 Uiso 1 1 calc R . .
H23B H 0.5688 0.1767 0.5596 0.046 Uiso 1 1 calc R . .
H23C H 0.5711 0.1996 0.6266 0.046 Uiso 1 1 calc R . .
O1A O 0.6354(5) -0.5453(7) 0.2774(3) 0.0296(18) Uani 1 1 d U . .
O2A O 0.3402(4) 0.0260(6) 0.2401(3) 0.0256(18) Uani 1 1 d U . .
O3A O 0.4620(4) 0.1405(6) 0.2431(3) 0.0225(17) Uani 1 1 d U . .
O4A O 0.3916(4) -0.3748(6) 0.2425(3) 0.0226(19) Uani 1 1 d U . .
N1A N 0.5100(5) -0.3001(7) 0.2803(4) 0.0208(16) Uani 1 1 d U . .
N2A N 0.7689(5) -0.2007(8) 0.3237(4) 0.0246(17) Uani 1 1 d U . .
H24A H 0.8022 -0.1420 0.3328 0.029 Uiso 1 1 calc R . .
C1A C 0.4139(7) -0.1429(10) 0.2607(5) 0.023(2) Uani 1 1 d U . .
H1A H 0.3693 -0.1862 0.2609 0.027 Uiso 1 1 calc R . .
C2A C 0.4077(7) -0.0322(10) 0.2507(5) 0.0222(18) Uani 1 1 d U . .
C3A C 0.4761(6) 0.0322(10) 0.2535(5) 0.0227(18) Uani 1 1 d U . .
C4A C 0.5498(7) -0.0152(9) 0.2680(5) 0.021(2) Uani 1 1 d U . .
H4A H 0.5956 0.0273 0.2711 0.025 Uiso 1 1 calc R . .
C5A C 0.5553(7) -0.1232(9) 0.2777(5) 0.0214(18) Uani 1 1 d U . .
C6A C 0.4876(7) -0.1857(9) 0.2702(5) 0.0207(18) Uani 1 1 d U . .
C7A C 0.6257(7) -0.1910(9) 0.3021(5) 0.0248(17) Uani 1 1 d U . .
C8A C 0.5966(7) -0.3093(9) 0.2898(5) 0.0231(18) Uani 1 1 d U . .
H8A H 0.6168 -0.3553 0.3244 0.028 Uiso 1 1 calc R . .
C9A C 0.4630(7) -0.3827(10) 0.2583(5) 0.0213(19) Uani 1 1 d U . .
C10A C 0.5065(7) -0.4862(9) 0.2548(5) 0.023(2) Uani 1 1 d U . .
H10C H 0.4711 -0.5348 0.2282 0.028 Uiso 1 1 calc R . .
H10D H 0.5161 -0.5200 0.2936 0.028 Uiso 1 1 calc R . .
C11A C 0.5848(7) -0.4829(10) 0.2352(5) 0.0269(18) Uani 1 1 d U . .
H11A H 0.5796 -0.5151 0.1957 0.032 Uiso 1 1 calc R . .
C12A C 0.7136(7) -0.5641(10) 0.2680(5) 0.029(2) Uani 1 1 d U . .
H12C H 0.7114 -0.5702 0.2259 0.035 Uiso 1 1 calc R . .
H12D H 0.7334 -0.6332 0.2862 0.035 Uiso 1 1 calc R . .
C13A C 0.7688(7) -0.4765(10) 0.2923(5) 0.027(2) Uani 1 1 d U . .
H13A H 0.8132 -0.4946 0.3214 0.032 Uiso 1 1 calc R . .
C14A C 0.7599(7) -0.3766(10) 0.2760(5) 0.0248(18) Uani 1 1 d U . .
C15A C 0.8141(7) -0.2882(10) 0.3049(5) 0.026(2) Uani 1 1 d U . .
H15C H 0.8512 -0.3180 0.3388 0.032 Uiso 1 1 calc R . .
H15D H 0.8447 -0.2598 0.2774 0.032 Uiso 1 1 calc R . .
C16A C 0.7360(6) -0.2259(10) 0.3767(5) 0.028(2) Uani 1 1 d U . .
H16C H 0.7319 -0.3046 0.3816 0.034 Uiso 1 1 calc R . .
H16D H 0.7701 -0.1957 0.4119 0.034 Uiso 1 1 calc R . .
C17A C 0.6562(7) -0.1744(10) 0.3660(5) 0.025(2) Uani 1 1 d U . .
H17C H 0.6223 -0.2102 0.3890 0.030 Uiso 1 1 calc R . .
H17D H 0.6600 -0.0969 0.3759 0.030 Uiso 1 1 calc R . .
C18A C 0.6130(7) -0.3627(10) 0.2360(5) 0.0245(18) Uani 1 1 d U . .
H18A H 0.5770 -0.3272 0.2027 0.029 Uiso 1 1 calc R . .
C19A C 0.6941(7) -0.3401(10) 0.2271(5) 0.0256(18) Uani 1 1 d U . .
H19A H 0.7005 -0.3773 0.1909 0.031 Uiso 1 1 calc R . .
C20A C 0.7023(7) -0.2221(9) 0.2187(5) 0.026(2) Uani 1 1 d U . .
H20C H 0.6595 -0.1961 0.1873 0.032 Uiso 1 1 calc R . .
H20D H 0.7527 -0.2065 0.2077 0.032 Uiso 1 1 calc R . .
C21A C 0.6986(7) -0.1639(10) 0.2769(5) 0.0255(18) Uani 1 1 d U . .
H21A H 0.7015 -0.0843 0.2715 0.031 Uiso 1 1 calc R . .
C22A C 0.2679(6) -0.0350(10) 0.2385(6) 0.033(3) Uani 1 1 d U . .
H22D H 0.2229 0.0138 0.2291 0.049 Uiso 1 1 calc R . .
H22E H 0.2695 -0.0680 0.2764 0.049 Uiso 1 1 calc R . .
H22F H 0.2629 -0.0913 0.2089 0.049 Uiso 1 1 calc R . .
C23A C 0.5293(6) 0.2058(9) 0.2431(5) 0.023(3) Uani 1 1 d U . .
H23D H 0.5131 0.2807 0.2349 0.034 Uiso 1 1 calc R . .
H23E H 0.5561 0.1799 0.2132 0.034 Uiso 1 1 calc R . .
H23F H 0.5649 0.2015 0.2811 0.034 Uiso 1 1 calc R . .
O1B O 0.3765(4) -0.5228(6) 0.0593(3) 0.0179(16) Uani 1 1 d U . .
O2B O 0.6564(4) 0.0629(6) 0.1015(3) 0.0186(17) Uani 1 1 d U . .
O3B O 0.5305(4) 0.1697(6) 0.0935(3) 0.0193(17) Uani 1 1 d U . .
O4B O 0.6140(4) -0.3398(6) 0.0889(3) 0.023(2) Uani 1 1 d U . .
N1B N 0.4965(5) -0.2660(7) 0.0494(4) 0.0160(16) Uani 1 1 d U . .
N2B N 0.2361(5) -0.1824(7) 0.0066(4) 0.0168(16) Uani 1 1 d U . .
H24B H 0.2002 -0.1263 -0.0016 0.020 Uiso 1 1 calc R . .
C1B C 0.5860(7) -0.1046(9) 0.0744(5) 0.0159(19) Uani 1 1 d U . .
H1B H 0.6324 -0.1447 0.0750 0.019 Uiso 1 1 calc R . .
C2B C 0.5900(7) 0.0034(9) 0.0870(5) 0.0184(18) Uani 1 1 d U . .
C3B C 0.5223(7) 0.0621(9) 0.0812(5) 0.0199(18) Uani 1 1 d U . .
C4B C 0.4465(7) 0.0140(9) 0.0635(5) 0.019(2) Uani 1 1 d U . .
H4B H 0.3998 0.0547 0.0593 0.023 Uiso 1 1 calc R . .
C5B C 0.4459(6) -0.0943(9) 0.0529(5) 0.0158(17) Uani 1 1 d U . .
C6B C 0.5153(7) -0.1532(9) 0.0611(5) 0.0161(17) Uani 1 1 d U . .
C7B C 0.3770(6) -0.1640(9) 0.0289(5) 0.0146(16) Uani 1 1 d U . .
C8B C 0.4098(6) -0.2805(9) 0.0415(5) 0.0145(17) Uani 1 1 d U . .
H8B H 0.3898 -0.3282 0.0075 0.017 Uiso 1 1 calc R . .
C9B C 0.5431(7) -0.3452(9) 0.0729(5) 0.0179(19) Uani 1 1 d U . .
C10B C 0.5030(6) -0.4557(8) 0.0740(5) 0.016(2) Uani 1 1 d U . .
H10E H 0.5396 -0.5056 0.0988 0.019 Uiso 1 1 calc R . .
H10F H 0.4910 -0.4859 0.0343 0.019 Uiso 1 1 calc R . .
C11B C 0.4266(6) -0.4483(9) 0.0969(5) 0.0177(18) Uani 1 1 d U . .
H11B H 0.4367 -0.4771 0.1374 0.021 Uiso 1 1 calc R . .
C12B C 0.2989(6) -0.5418(9) 0.0762(5) 0.018(2) Uani 1 1 d U . .
H12E H 0.2806 -0.6162 0.0663 0.021 Uiso 1 1 calc R . .
H12F H 0.3042 -0.5314 0.1184 0.021 Uiso 1 1 calc R . .
C13B C 0.2421(6) -0.4627(9) 0.0436(5) 0.0147(19) Uani 1 1 d U . .
H13B H 0.2016 -0.4866 0.0128 0.018 Uiso 1 1 calc R . .
C14B C 0.2480(6) -0.3604(9) 0.0572(5) 0.0132(17) Uani 1 1 d U . .
C15B C 0.1917(6) -0.2768(8) 0.0241(5) 0.0136(19) Uani 1 1 d U . .
H15E H 0.1596 -0.3104 -0.0110 0.016 Uiso 1 1 calc R . .
H15F H 0.1562 -0.2512 0.0487 0.016 Uiso 1 1 calc R . .
C16B C 0.2639(6) -0.2028(9) -0.0478(5) 0.0150(19) Uani 1 1 d U . .
H16E H 0.2276 -0.1711 -0.0814 0.018 Uiso 1 1 calc R . .
H16F H 0.2683 -0.2810 -0.0544 0.018 Uiso 1 1 calc R . .
C17B C 0.3444(6) -0.1484(9) -0.0383(4) 0.0147(19) Uani 1 1 d U . .
H17E H 0.3395 -0.0711 -0.0488 0.018 Uiso 1 1 calc R . .
H17F H 0.3784 -0.1840 -0.0612 0.018 Uiso 1 1 calc R . .
C18B C 0.3948(6) -0.3326(9) 0.0972(5) 0.0151(17) Uani 1 1 d U . .
H18B H 0.4298 -0.2947 0.1301 0.018 Uiso 1 1 calc R . .
C19B C 0.3115(6) -0.3144(9) 0.1052(5) 0.0137(17) Uani 1 1 d U . .
H19B H 0.3063 -0.3478 0.1427 0.016 Uiso 1 1 calc R . .
C20B C 0.3022(6) -0.1934(9) 0.1099(5) 0.0156(19) Uani 1 1 d U . .
H20E H 0.2521 -0.1773 0.1214 0.019 Uiso 1 1 calc R . .
H20F H 0.3452 -0.1644 0.1401 0.019 Uiso 1 1 calc R . .
C21B C 0.3034(6) -0.1400(9) 0.0523(5) 0.0148(17) Uani 1 1 d U . .
H21B H 0.2977 -0.0604 0.0561 0.018 Uiso 1 1 calc R . .
C22B C 0.7288(6) 0.0029(9) 0.1036(5) 0.020(3) Uani 1 1 d U . .
H22G H 0.7736 0.0513 0.1150 0.030 Uiso 1 1 calc R . .
H22H H 0.7289 -0.0274 0.0653 0.030 Uiso 1 1 calc R . .
H22I H 0.7325 -0.0556 0.1319 0.030 Uiso 1 1 calc R . .
C23B C 0.4624(7) 0.2378(9) 0.0903(6) 0.026(3) Uani 1 1 d U . .
H23G H 0.4792 0.3124 0.0986 0.039 Uiso 1 1 calc R . .
H23H H 0.4327 0.2135 0.1188 0.039 Uiso 1 1 calc R . .
H23I H 0.4293 0.2334 0.0514 0.039 Uiso 1 1 calc R . .
O5 O 0.8550(6) -0.0689(8) 0.6262(5) 0.069(3) Uani 1 1 d U . .
O6 O 0.9202(7) -0.1123(10) 0.7165(6) 0.084(4) Uani 1 1 d U . .
O7 O 1.0411(6) 0.0081(9) 0.6199(5) 0.071(3) Uani 1 1 d U . .
O8 O 0.9947(6) 0.2462(8) 0.7242(5) 0.062(3) Uani 1 1 d U . .
O9 O 1.2687(6) 0.2662(8) 0.9832(4) 0.050(3) Uani 1 1 d U . .
O10 O 1.2680(6) 0.0931(8) 0.9871(4) 0.054(3) Uani 1 1 d U . .
N3 N 1.0026(6) 0.0723(11) 0.7277(6) 0.060(4) Uani 1 1 d U . .
H37 H 1.0261 0.0150 0.7451 0.072 Uiso 1 1 calc R . .
N4 N 1.2436(7) 0.1781(12) 0.9624(5) 0.048(3) Uani 1 1 d U . .
C24 C 0.9024(8) -0.0593(11) 0.6730(7) 0.042(4) Uani 1 1 d DU . .
C25 C 0.9440(10) 0.0578(12) 0.6743(7) 0.071(5) Uani 1 1 d DU . .
H25 H 0.9026 0.1133 0.6741 0.086 Uiso 1 1 calc R . .
C26 C 0.9783(9) 0.0777(13) 0.6210(7) 0.064(5) Uani 1 1 d U . .
H26A H 0.9372 0.0668 0.5856 0.077 Uiso 1 1 calc R . .
H26B H 0.9965 0.1532 0.6212 0.077 Uiso 1 1 calc R . .
C27 C 1.0215(8) 0.1671(12) 0.7507(7) 0.038(4) Uani 1 1 d U . .
C28 C 1.0782(8) 0.1625(13) 0.8046(7) 0.051(4) Uani 1 1 d U . .
C29 C 1.0978(8) 0.2541(11) 0.8392(6) 0.036(4) Uani 1 1 d U . .
H29 H 1.0681 0.3166 0.8260 0.043 Uiso 1 1 calc R . .
C30 C 1.1502(7) 0.2665(11) 0.8863(6) 0.034(4) Uani 1 1 d U . .
H30 H 1.1612 0.3349 0.9042 0.040 Uiso 1 1 calc R . .
C31 C 1.1888(7) 0.1758(10) 0.9086(6) 0.027(3) Uani 1 1 d U . .
C32 C 1.1725(9) 0.0797(13) 0.8802(7) 0.051(4) Uani 1 1 d U . .
H32 H 1.1981 0.0169 0.8977 0.061 Uiso 1 1 calc R . .
C33 C 1.1215(8) 0.0692(11) 0.8279(6) 0.041(4) Uani 1 1 d U . .
H33 H 1.1150 0.0024 0.8079 0.049 Uiso 1 1 calc R . .
O5A O -0.109(2) -0.063(2) 0.3682(12) 0.048(12) Uani 0.477(13) 1 d PDU A 1
O6A O -0.1195(10) 0.1108(13) 0.3484(8) 0.042(6) Uani 0.477(13) 1 d PDU A 1
O61A O -0.1358(8) -0.0089(12) 0.2595(7) 0.032(5) Uani 0.523(13) 1 d PDU A 2
O51A O -0.1128(14) -0.0799(17) 0.3500(9) 0.010(5) Uani 0.523(13) 1 d PDU A 2
C241 C -0.0917(12) -0.040(2) 0.3062(8) 0.050(9) Uani 0.523(13) 1 d PDU A 2
O7A O 0.0920(6) 0.0560(9) 0.2665(5) 0.078(4) Uani 1 1 d U . .
O8A O 0.0707(7) -0.0021(10) 0.4429(5) 0.092(4) Uani 1 1 d U A .
O9A O 0.3069(6) -0.4744(8) 0.4795(4) 0.058(3) Uani 1 1 d U . .
O10A O 0.2368(7) -0.4963(10) 0.5466(5) 0.087(4) Uani 1 1 d U . .
N3A N 0.0480(7) -0.0842(10) 0.3528(6) 0.061(4) Uani 1 1 d U A .
H37A H 0.0593 -0.1352 0.3335 0.073 Uiso 1 1 d . . .
N4A N 0.2551(7) -0.4533(10) 0.5052(5) 0.039(3) Uani 1 1 d U A .
C24A C -0.0831(14) 0.0224(15) 0.3494(13) 0.048(9) Uani 0.477(13) 1 d PDU A 1
C25A C -0.0042(10) 0.0099(18) 0.3240(9) 0.104(7) Uani 1 1 d DU . .
H25A H 0.0215 0.0760 0.3428 0.125 Uiso 1 1 d . . .
C26A C 0.0140(11) 0.0166(16) 0.2633(9) 0.090(6) Uani 1 1 d U A .
H26C H 0.0109 -0.0484 0.2400 0.108 Uiso 1 1 d . . .
H26D H -0.0186 0.0716 0.2343 0.108 Uiso 1 1 d . . .
C27A C 0.0742(10) -0.0792(14) 0.4125(9) 0.067(5) Uani 1 1 d U . .
C28A C 0.1296(8) -0.1772(12) 0.4376(7) 0.044(4) Uani 1 1 d U A .
C29A C 0.1678(8) -0.2283(12) 0.4056(7) 0.052(4) Uani 1 1 d U . .
H29A H 0.1660 -0.2071 0.3667 0.063 Uiso 1 1 calc R A .
C30A C 0.2128(8) -0.3173(11) 0.4301(7) 0.049(4) Uani 1 1 d U A .
H30A H 0.2450 -0.3541 0.4087 0.059 Uiso 1 1 calc R . .
C31A C 0.2099(7) -0.3505(11) 0.4848(6) 0.033(4) Uani 1 1 d U . .
C32A C 0.1657(8) -0.2968(13) 0.5190(6) 0.054(4) Uani 1 1 d U A .
H32A H 0.1625 -0.3211 0.5565 0.065 Uiso 1 1 calc R . .
C33A C 0.1237(9) -0.1978(13) 0.4920(7) 0.056(5) Uani 1 1 d U . .
H33A H 0.0948 -0.1528 0.5124 0.068 Uiso 1 1 calc R A .
O5B O -0.1082(5) -0.5656(7) 0.0167(4) 0.035(2) Uani 1 1 d U . .
O6B O -0.1488(5) -0.5250(7) -0.0764(4) 0.041(3) Uani 1 1 d U . .
O7B O 0.0840(5) -0.4518(7) -0.0825(3) 0.039(2) Uani 1 1 d U . .
O8B O -0.0108(4) -0.2926(7) 0.0471(3) 0.029(2) Uani 1 1 d U . .
O9B O 0.2575(5) -0.2805(7) 0.3027(4) 0.033(2) Uani 1 1 d U . .
O10B O 0.2612(5) -0.4558(7) 0.3075(4) 0.036(2) Uani 1 1 d U . .
N3B N 0.0295(5) -0.4571(7) 0.0259(4) 0.013(2) Uani 1 1 d U . .
H37B H 0.0600 -0.5124 0.0380 0.016 Uiso 1 1 calc R . .
N4B N 0.2361(6) -0.3685(10) 0.2821(5) 0.033(3) Uani 1 1 d U . .
C24B C -0.1013(7) -0.5226(10) -0.0300(6) 0.029(3) Uani 1 1 d DU . .
C25B C -0.0201(6) -0.4601(10) -0.0300(5) 0.028(3) Uani 1 1 d DU . .
H25B H -0.0338 -0.3840 -0.0416 0.034 Uiso 1 1 calc R . .
C26B C 0.0167(7) -0.5104(10) -0.0778(5) 0.027(3) Uani 1 1 d U . .
H26E H 0.0308 -0.5863 -0.0681 0.032 Uiso 1 1 calc R . .
H26F H -0.0215 -0.5089 -0.1152 0.032 Uiso 1 1 calc R . .
C27B C 0.0307(6) -0.3746(10) 0.0593(5) 0.020(3) Uani 1 1 d U . .
C28B C 0.0826(6) -0.3779(10) 0.1203(5) 0.020(2) Uani 1 1 d U . .
C29B C 0.1228(6) -0.4730(10) 0.1439(5) 0.026(2) Uani 1 1 d U . .
H29B H 0.1159 -0.5374 0.1218 0.031 Uiso 1 1 calc R . .
C30B C 0.1710(7) -0.4738(10) 0.1977(5) 0.028(2) Uani 1 1 d U . .
H30B H 0.1934 -0.5384 0.2153 0.033 Uiso 1 1 calc R . .
C31B C 0.1852(7) -0.3754(10) 0.2251(5) 0.025(2) Uani 1 1 d U . .
C32B C 0.1480(6) -0.2820(10) 0.2034(5) 0.024(2) Uani 1 1 d U . .
H32B H 0.1566 -0.2165 0.2245 0.028 Uiso 1 1 calc R . .
C33B C 0.0982(6) -0.2870(10) 0.1506(5) 0.020(2) Uani 1 1 d U . .
H33B H 0.0734 -0.2225 0.1347 0.024 Uiso 1 1 calc R . .
O11 O 0.9326(7) -0.1766(11) 0.4580(6) 0.033(4) Uani 0.624(14) 1 d PU B 1
O11A O 0.9257(12) -0.1246(18) 0.5003(10) 0.035(5) Uani 0.376(14) 1 d PU B 2
O12 O 0.2627(10) -0.4017(15) 0.7329(9) 0.019(5) Uani 0.397(14) 1 d PU C 1
O12A O 0.2695(7) -0.3771(11) 0.6861(6) 0.021(3) Uani 0.603(14) 1 d PU C 2
O13 O -0.0541(6) 0.2763(9) 0.1124(4) 0.069(3) Uani 1 1 d U . .
O14 O 0.9178(6) -0.2683(10) 0.8019(5) 0.085(4) Uani 1 1 d U . .
O15 O 0.6995(6) 0.2237(9) 0.1870(5) 0.075(4) Uani 1 1 d U . .
O16 O 0.1059(5) 0.3318(7) 0.0372(3) 0.033(2) Uani 1 1 d U . .
O17 O 0.8426(5) 0.3108(8) 0.1888(4) 0.058(3) Uani 1 1 d U . .
O18 O 0.1085(7) 0.1119(12) 0.5381(6) 0.116(5) Uani 1 1 d U . .
O34 O -0.1844(9) -0.3292(13) -0.1214(7) 0.066(6) Uani 0.668(16) 1 d PU D 1
C34 C -0.2671(12) -0.3133(18) -0.1338(9) 0.045(7) Uani 0.668(16) 1 d PU D 1
C35 C -0.3256(15) -0.243(2) -0.1727(12) 0.081(9) Uani 0.668(16) 1 d PU D 1
O19 O -0.1977(12) -0.2252(18) -0.1384(9) 0.018(8) Uani 0.332(16) 1 d PU D 2
O21 O 0.935(3) -0.686(4) 0.284(2) 0.114(8) Uani 0.34(3) 1 d PU E 1
O21A O 0.8969(16) -0.6799(18) 0.3114(12) 0.114(8) Uani 0.66(3) 1 d PU E 2

loop_
_atom_site_aniso_label
_atom_site_aniso_U_11
_atom_site_aniso_U_22
_atom_site_aniso_U_33
_atom_site_aniso_U_23
_atom_site_aniso_U_13
_atom_site_aniso_U_12
O1 0.021(3) 0.023(3) 0.018(3) 0.000(3) 0.007(3) 0.000(3)
O2 0.027(4) 0.025(4) 0.024(4) 0.001(3) 0.007(3) -0.005(3)
O3 0.040(4) 0.015(4) 0.023(4) -0.005(3) 0.009(3) -0.006(3)
O4 0.023(5) 0.018(5) 0.043(5) -0.011(4) 0.006(4) 0.002(4)
N1 0.021(3) 0.019(3) 0.026(3) -0.001(3) 0.010(3) 0.005(3)
N2 0.024(3) 0.022(3) 0.028(3) -0.003(3) 0.008(3) -0.001(3)
C1 0.021(4) 0.024(4) 0.018(4) 0.000(4) 0.010(4) -0.007(4)
C2 0.028(4) 0.024(4) 0.020(3) -0.001(3) 0.008(3) -0.005(3)
C3 0.034(4) 0.019(3) 0.016(3) -0.002(3) 0.009(3) -0.007(3)
C4 0.032(4) 0.020(4) 0.017(4) -0.001(4) 0.009(4) -0.009(4)
C5 0.027(3) 0.018(3) 0.020(3) -0.003(3) 0.009(3) -0.005(3)
C6 0.023(3) 0.018(3) 0.020(3) -0.001(3) 0.011(3) 0.000(3)
C7 0.026(3) 0.019(3) 0.027(3) 0.002(3) 0.011(3) -0.001(3)
C8 0.019(3) 0.016(3) 0.025(3) 0.001(3) 0.012(3) 0.001(3)
C9 0.016(4) 0.017(4) 0.022(4) -0.001(4) 0.010(3) 0.003(3)
C10 0.019(4) 0.017(4) 0.021(4) -0.001(4) 0.010(3) 0.000(4)
C11 0.019(3) 0.019(3) 0.023(3) 0.000(3) 0.006(3) 0.001(3)
C12 0.021(4) 0.022(4) 0.020(4) 0.001(4) 0.005(4) 0.000(4)
C13 0.021(4) 0.022(4) 0.018(4) -0.001(4) 0.009(4) -0.001(4)
C14 0.023(4) 0.021(4) 0.019(4) -0.001(3) 0.008(3) -0.002(3)
C15 0.021(4) 0.021(4) 0.024(4) -0.001(4) 0.011(4) 0.000(3)
C16 0.023(4) 0.020(4) 0.029(4) 0.000(4) 0.010(4) -0.002(4)
C17 0.025(4) 0.016(4) 0.029(4) 0.002(4) 0.013(4) -0.001(4)
C18 0.017(3) 0.017(3) 0.023(3) 0.003(3) 0.008(3) -0.003(3)
C19 0.020(3) 0.020(3) 0.019(3) 0.001(3) 0.011(3) 0.000(3)
C20 0.017(4) 0.022(4) 0.021(4) 0.004(4) 0.016(3) -0.001(3)
C21 0.022(3) 0.021(3) 0.025(3) 0.002(3) 0.010(3) -0.003(3)
C22 0.024(6) 0.029(7) 0.015(6) -0.004(5) 0.001(5) 0.004(5)
C23 0.042(7) 0.023(6) 0.030(6) -0.007(6) 0.016(6) 0.001(6)
O1A 0.036(4) 0.027(4) 0.028(4) 0.006(3) 0.012(3) 0.011(3)
O2A 0.018(4) 0.022(4) 0.035(4) -0.001(3) 0.002(3) -0.004(3)
O3A 0.014(4) 0.024(4) 0.033(4) 0.002(4) 0.015(3) 0.009(3)
O4A 0.021(4) 0.022(5) 0.029(5) -0.001(4) 0.014(4) -0.014(4)
N1A 0.025(3) 0.016(3) 0.024(3) 0.006(3) 0.011(3) 0.000(3)
N2A 0.023(4) 0.025(4) 0.030(4) 0.010(3) 0.012(3) 0.003(3)
C1A 0.020(4) 0.020(4) 0.028(4) 0.001(4) 0.006(4) -0.001(4)
C2A 0.018(3) 0.020(3) 0.030(4) 0.001(3) 0.005(3) 0.000(3)
C3A 0.018(3) 0.021(3) 0.031(4) 0.002(3) 0.010(3) 0.004(3)
C4A 0.019(4) 0.018(4) 0.029(4) 0.004(4) 0.013(4) 0.004(4)
C5A 0.020(3) 0.018(3) 0.028(3) 0.008(3) 0.009(3) 0.004(3)
C6A 0.020(3) 0.017(3) 0.027(3) 0.003(3) 0.009(3) 0.000(3)
C7A 0.025(3) 0.020(3) 0.029(3) 0.010(3) 0.006(3) 0.006(3)
C8A 0.027(3) 0.019(3) 0.025(3) 0.008(3) 0.009(3) 0.004(3)
C9A 0.028(4) 0.016(4) 0.022(4) 0.007(4) 0.010(4) -0.004(4)
C10A 0.031(4) 0.018(4) 0.021(4) 0.008(4) 0.007(4) 0.003(4)
C11A 0.034(4) 0.024(4) 0.024(4) 0.008(3) 0.008(3) 0.008(3)
C12A 0.035(4) 0.029(4) 0.028(4) 0.004(4) 0.018(4) 0.014(4)
C13A 0.027(4) 0.029(4) 0.030(4) 0.005(4) 0.022(4) 0.012(4)
C14A 0.025(4) 0.027(4) 0.028(4) 0.008(3) 0.020(3) 0.007(3)
C15A 0.025(4) 0.029(4) 0.030(4) 0.008(4) 0.018(4) 0.002(4)
C16A 0.027(4) 0.025(4) 0.032(4) 0.003(4) 0.006(4) 0.007(4)
C17A 0.026(4) 0.018(4) 0.030(4) 0.002(4) 0.007(4) 0.008(4)
C18A 0.029(3) 0.023(3) 0.024(3) 0.007(3) 0.010(3) 0.009(3)
C19A 0.027(3) 0.025(4) 0.029(4) 0.008(3) 0.016(3) 0.010(3)
C20A 0.025(4) 0.022(4) 0.035(4) 0.011(4) 0.012(4) 0.013(4)
C21A 0.024(4) 0.022(4) 0.032(4) 0.011(3) 0.009(3) 0.008(3)
C22A 0.024(6) 0.030(7) 0.040(7) 0.000(6) -0.001(6) -0.025(5)
C23A 0.012(6) 0.017(6) 0.041(7) 0.004(6) 0.012(5) 0.008(5)
O1B 0.020(3) 0.011(3) 0.023(4) 0.000(3) 0.004(3) 0.000(3)
O2B 0.020(4) 0.016(4) 0.021(4) -0.005(3) 0.005(3) -0.003(3)
O3B 0.022(4) 0.015(4) 0.023(4) -0.009(3) 0.009(3) -0.002(3)
O4B 0.025(5) 0.022(5) 0.020(5) -0.006(4) 0.001(4) 0.002(4)
N1B 0.018(3) 0.011(3) 0.017(3) -0.001(3) -0.001(3) -0.004(3)
N2B 0.016(3) 0.017(3) 0.018(3) -0.001(3) 0.005(3) 0.000(3)
C1B 0.019(4) 0.016(4) 0.014(4) -0.001(4) 0.006(3) -0.001(3)
C2B 0.020(3) 0.018(3) 0.018(3) -0.001(3) 0.004(3) -0.001(3)
C3B 0.023(3) 0.017(3) 0.020(3) -0.002(3) 0.006(3) -0.002(3)
C4B 0.023(4) 0.017(4) 0.018(4) -0.002(4) 0.002(4) 0.000(4)
C5B 0.019(3) 0.012(3) 0.015(3) 0.002(3) 0.001(3) -0.003(3)
C6B 0.021(3) 0.013(3) 0.015(3) 0.000(3) 0.003(3) -0.002(3)
C7B 0.016(3) 0.013(3) 0.015(3) 0.004(3) 0.002(3) -0.003(3)
C8B 0.016(3) 0.012(3) 0.015(3) -0.003(3) 0.003(3) -0.001(3)
C9B 0.021(4) 0.012(4) 0.020(4) -0.003(3) 0.002(4) 0.000(3)
C10B 0.021(4) 0.007(4) 0.020(4) 0.001(4) 0.003(4) 0.007(4)
C11B 0.022(3) 0.011(3) 0.021(3) 0.001(3) 0.006(3) 0.006(3)
C12B 0.018(4) 0.013(4) 0.021(4) -0.006(4) 0.003(4) -0.001(3)
C13B 0.016(4) 0.015(4) 0.014(4) -0.006(4) 0.005(3) -0.005(4)
C14B 0.013(3) 0.015(3) 0.013(3) 0.000(3) 0.007(3) -0.004(3)
C15B 0.013(4) 0.016(4) 0.013(4) 0.000(3) 0.006(3) -0.003(3)
C16B 0.014(4) 0.016(4) 0.018(4) 0.000(4) 0.009(3) -0.006(3)
C17B 0.012(4) 0.017(4) 0.016(4) 0.004(4) 0.005(3) -0.006(3)
C18B 0.017(3) 0.013(3) 0.016(3) 0.001(3) 0.004(3) 0.002(3)
C19B 0.014(3) 0.015(3) 0.013(3) 0.001(3) 0.005(3) -0.001(3)
C20B 0.013(4) 0.019(4) 0.014(4) 0.005(4) 0.001(3) 0.005(3)
C21B 0.014(3) 0.016(3) 0.013(3) 0.002(3) 0.000(3) 0.002(3)
C22B 0.021(6) 0.016(6) 0.024(6) -0.002(5) 0.007(5) -0.007(5)
C23B 0.027(7) 0.009(6) 0.043(7) -0.002(6) 0.008(6) 0.000(5)
O5 0.057(6) 0.050(6) 0.094(7) 0.005(6) 0.002(6) 0.006(5)
O6 0.082(7) 0.078(7) 0.095(8) 0.006(6) 0.024(6) -0.015(6)
O7 0.048(6) 0.063(6) 0.094(7) -0.016(6) -0.005(5) 0.020(5)
O8 0.074(7) 0.045(6) 0.072(7) 0.006(5) 0.025(6) 0.014(5)
O9 0.062(6) 0.039(6) 0.051(6) -0.010(5) 0.015(5) 0.009(5)
O10 0.060(6) 0.043(6) 0.067(6) 0.020(5) 0.028(5) 0.001(5)
N3 0.024(6) 0.067(8) 0.083(8) -0.005(7) -0.002(6) -0.015(6)
N4 0.055(7) 0.052(7) 0.045(7) 0.013(6) 0.030(6) 0.006(6)
C24 0.040(7) 0.051(8) 0.036(8) 0.011(7) 0.011(7) 0.019(6)
C25 0.074(9) 0.071(9) 0.069(9) -0.002(8) 0.015(8) -0.016(7)
C26 0.055(8) 0.053(8) 0.077(9) -0.005(7) -0.005(7) 0.001(7)
C27 0.039(7) 0.031(7) 0.049(8) -0.002(7) 0.019(6) -0.003(6)
C28 0.041(7) 0.059(8) 0.058(8) 0.009(7) 0.023(7) -0.009(7)
C29 0.034(7) 0.035(7) 0.047(8) -0.004(6) 0.029(6) 0.010(6)
C30 0.028(7) 0.033(7) 0.043(7) 0.007(6) 0.014(6) 0.003(6)
C31 0.035(7) 0.014(6) 0.039(7) -0.001(6) 0.022(6) 0.004(5)
C32 0.053(8) 0.053(8) 0.048(8) 0.010(7) 0.014(7) 0.013(7)
C33 0.040(7) 0.033(7) 0.057(8) 0.003(6) 0.025(6) 0.016(6)
O5A 0.040(13) 0.055(14) 0.050(14) -0.002(9) 0.011(9) 0.007(9)
O6A 0.028(9) 0.032(9) 0.060(10) 0.013(8) 0.000(7) -0.002(7)
O61A 0.015(8) 0.028(8) 0.046(9) 0.000(7) -0.010(6) -0.004(6)
O51A 0.008(8) 0.013(8) 0.010(9) 0.003(7) 0.000(7) -0.001(6)
C241 0.050(12) 0.042(12) 0.056(12) -0.004(9) 0.006(9) -0.004(9)
O7A 0.075(7) 0.084(7) 0.083(7) -0.012(6) 0.031(6) -0.010(6)
O8A 0.086(7) 0.083(7) 0.102(8) -0.025(7) 0.007(6) 0.033(6)
O9A 0.069(6) 0.044(6) 0.052(6) -0.026(5) -0.008(5) 0.014(5)
O10A 0.083(7) 0.080(7) 0.084(7) 0.035(6) -0.015(6) -0.021(6)
N3A 0.048(7) 0.052(7) 0.068(8) -0.008(6) -0.021(6) 0.006(6)
N4A 0.032(6) 0.040(7) 0.037(7) -0.006(6) -0.011(5) -0.013(5)
C24A 0.039(12) 0.050(12) 0.057(13) 0.000(9) 0.019(9) -0.005(9)
C25A 0.078(10) 0.111(11) 0.125(11) 0.008(9) 0.023(8) 0.005(8)
C26A 0.080(9) 0.085(10) 0.099(10) -0.004(8) 0.006(8) -0.014(8)
C27A 0.065(9) 0.045(8) 0.080(9) -0.012(8) -0.008(7) -0.005(7)
C28A 0.040(7) 0.044(8) 0.042(8) -0.012(7) -0.002(6) -0.009(6)
C29A 0.040(8) 0.047(8) 0.067(8) -0.004(7) 0.004(7) -0.011(7)
C30A 0.038(7) 0.035(7) 0.073(9) 0.014(7) 0.007(7) 0.008(6)
C31A 0.027(7) 0.029(7) 0.040(7) 0.000(6) -0.004(6) 0.009(6)
C32A 0.054(8) 0.065(8) 0.043(8) -0.005(7) 0.008(7) -0.009(7)
C33A 0.053(8) 0.061(8) 0.054(8) -0.018(7) 0.007(7) 0.004(7)
O5B 0.030(5) 0.041(5) 0.035(5) -0.001(5) 0.008(4) -0.012(4)
O6B 0.031(5) 0.040(5) 0.044(6) 0.010(5) -0.008(4) -0.018(4)
O7B 0.027(5) 0.064(6) 0.025(5) -0.008(4) 0.003(4) -0.018(4)
O8B 0.023(5) 0.034(5) 0.033(5) 0.006(4) 0.012(4) 0.008(4)
O9B 0.034(5) 0.026(5) 0.036(5) -0.004(4) 0.002(4) -0.004(4)
O10B 0.036(5) 0.029(5) 0.041(5) -0.002(5) 0.005(4) 0.013(4)
N3B 0.012(5) 0.011(5) 0.014(5) 0.006(4) -0.004(4) -0.001(4)
N4B 0.031(6) 0.032(6) 0.032(6) -0.006(6) -0.001(5) 0.004(5)
C24B 0.030(7) 0.022(6) 0.034(7) 0.009(6) 0.001(6) -0.009(5)
C25B 0.034(7) 0.024(6) 0.027(7) 0.013(6) 0.008(6) -0.002(6)
C26B 0.034(7) 0.027(7) 0.024(6) -0.003(6) 0.017(5) -0.016(5)
C27B 0.013(6) 0.018(6) 0.026(7) 0.005(6) 0.001(5) -0.009(5)
C28B 0.011(4) 0.023(4) 0.029(4) 0.003(4) 0.016(3) 0.002(3)
C29B 0.020(4) 0.026(4) 0.034(4) 0.002(4) 0.009(3) 0.004(4)
C30B 0.025(4) 0.025(4) 0.032(4) 0.004(4) 0.005(3) 0.006(4)
C31B 0.022(4) 0.024(4) 0.031(4) 0.002(4) 0.007(3) 0.003(4)
C32B 0.019(4) 0.025(4) 0.029(4) 0.001(4) 0.009(3) -0.001(4)
C33B 0.015(4) 0.026(4) 0.025(4) 0.001(4) 0.016(3) -0.001(4)
O11 0.032(6) 0.031(7) 0.026(7) -0.015(6) -0.019(5) -0.002(5)
O11A 0.030(8) 0.042(8) 0.026(8) -0.013(7) -0.005(7) 0.014(7)
O12 0.018(7) 0.015(7) 0.022(8) 0.002(6) -0.002(6) 0.007(6)
O12A 0.024(6) 0.022(6) 0.025(7) -0.005(6) 0.020(5) -0.006(5)
O13 0.056(6) 0.080(7) 0.061(6) -0.024(6) -0.007(5) 0.025(5)
O14 0.077(7) 0.096(7) 0.072(7) -0.014(6) -0.006(6) 0.010(6)
O15 0.059(6) 0.081(7) 0.090(7) -0.050(6) 0.029(6) -0.023(5)
O16 0.028(5) 0.030(5) 0.035(5) -0.018(4) -0.009(4) 0.004(4)
O17 0.063(6) 0.040(6) 0.075(6) -0.003(5) 0.027(5) 0.003(5)
O18 0.094(7) 0.119(8) 0.133(8) -0.036(7) 0.019(7) 0.024(7)
O34 0.051(8) 0.068(10) 0.072(9) -0.001(7) -0.006(7) 0.000(7)
C34 0.037(10) 0.053(10) 0.044(10) -0.003(8) 0.004(8) 0.010(8)
C35 0.080(12) 0.086(13) 0.081(12) 0.002(9) 0.025(9) -0.004(9)
O19 0.025(11) 0.011(11) 0.011(10) -0.005(8) -0.009(8) -0.003(8)
O21 0.114(10) 0.110(9) 0.116(10) -0.007(7) 0.016(7) -0.004(7)
O21A 0.113(10) 0.108(9) 0.117(10) -0.007(7) 0.015(7) -0.004(7)

loop_
_atom_type_symbol
_atom_type_description
_atom_type_scat_dispersion_real
_atom_type_scat_dispersion_imag
_atom_type_scat_source
C C 0.0033 0.0000 'International Tables Vol C Tables 4.2.6.8 and 6.1.1.4'
H H 0.0000 0.0000 'International Tables Vol C Tables 4.2.6.8 and 6.1.1.4'
N N 0.0061 0.0000 'International Tables Vol C Tables 4.2.6.8 and 6.1.1.4'
O O 0.0106 0.0000 'International Tables Vol C Tables 4.2.6.8 and 6.1.1.4'

loop_
_geom_angle_atom_site_label_1
_geom_angle_atom_site_label_2
_geom_angle_atom_site_label_3
_geom_angle
C12 O1 C11 114.4(8)
C2 O2 C22 117.4(9)
C3 O3 C23 117.9(10)
C9 N1 C6 125.1(10)
C9 N1 C8 120.8(9)
C6 N1 C8 108.8(9)
C15 N2 C21 114.8(9)
C15 N2 C16 113.4(9)
C21 N2 C16 108.9(8)
C15 N2 H24 106.4
C21 N2 H24 106.4
C16 N2 H24 106.4
C2 C1 C6 116.3(11)
C2 C1 H1 121.8
C6 C1 H1 121.8
O2 C2 C3 116.4(11)
O2 C2 C1 122.6(11)
C3 C2 C1 121.0(12)
C2 C3 O3 115.8(11)
C2 C3 C4 120.5(12)
O3 C3 C4 123.7(11)
C5 C4 C3 119.2(12)
C5 C4 H4 120.4
C3 C4 H4 120.4
C4 C5 C6 120.3(12)
C4 C5 C7 130.8(11)
C6 C5 C7 108.8(10)
C5 C6 C1 122.6(11)
C5 C6 N1 110.8(11)
C1 C6 N1 126.4(11)
C8 C7 C5 102.9(9)
C8 C7 C21 117.7(10)
C5 C7 C21 114.0(10)
C8 C7 C17 111.4(9)
C5 C7 C17 109.3(9)
C21 C7 C17 101.6(9)
N1 C8 C7 106.2(9)
N1 C8 C18 105.9(9)
C7 C8 C18 115.5(9)
N1 C8 H8 109.7
C7 C8 H8 109.7
C18 C8 H8 109.7
O4 C9 N1 121.0(11)
O4 C9 C10 121.1(11)
N1 C9 C10 117.9(10)
C9 C10 C11 118.7(9)
C9 C10 H10A 107.6
C11 C10 H10A 107.6
C9 C10 H10B 107.6
C11 C10 H10B 107.6
H10A C10 H10B 107.1
O1 C11 C18 111.1(9)
O1 C11 C10 105.7(9)
C18 C11 C10 109.7(9)
O1 C11 H11 110.1
C18 C11 H11 110.1
C10 C11 H11 110.1
O1 C12 C13 109.7(9)
O1 C12 H12A 109.7
C13 C12 H12A 109.7
O1 C12 H12B 109.7
C13 C12 H12B 109.7
H12A C12 H12B 108.2
C14 C13 C12 126.4(11)
C14 C13 H13 116.8
C12 C13 H13 116.8
C13 C14 C19 120.4(11)
C13 C14 C15 123.5(11)
C19 C14 C15 116.1(10)
N2 C15 C14 108.3(9)
N2 C15 H15A 110.0
C14 C15 H15A 110.0
N2 C15 H15B 110.0
C14 C15 H15B 110.0
H15A C15 H15B 108.4
C17 C16 N2 105.1(9)
C17 C16 H16A 110.7
N2 C16 H16A 110.7
C17 C16 H16B 110.7
N2 C16 H16B 110.7
H16A C16 H16B 108.8
C16 C17 C7 102.6(9)
C16 C17 H17A 111.3
C7 C17 H17A 111.3
C16 C17 H17B 111.3
C7 C17 H17B 111.3
H17A C17 H17B 109.2
C19 C18 C8 113.5(9)
C19 C18 C11 117.4(9)
C8 C18 C11 108.4(9)
C19 C18 H18 105.5
C8 C18 H18 105.5
C11 C18 H18 105.5
C14 C19 C18 113.9(9)
C14 C19 C20 108.0(9)
C18 C19 C20 106.0(9)
C14 C19 H19 109.6
C18 C19 H19 109.6
C20 C19 H19 109.6
C21 C20 C19 110.5(9)
C21 C20 H20A 109.6
C19 C20 H20A 109.6
C21 C20 H20B 109.6
C19 C20 H20B 109.6
H20A C20 H20B 108.1
C20 C21 N2 110.3(9)
C20 C21 C7 112.5(9)
N2 C21 C7 103.0(9)
C20 C21 H21 110.3
N2 C21 H21 110.3
C7 C21 H21 110.3
O2 C22 H22A 109.5
O2 C22 H22B 109.5
H22A C22 H22B 109.5
O2 C22 H22C 109.5
H22A C22 H22C 109.5
H22B C22 H22C 109.5
O3 C23 H23A 109.5
O3 C23 H23B 109.5
H23A C23 H23B 109.5
O3 C23 H23C 109.5
H23A C23 H23C 109.5
H23B C23 H23C 109.5
C11A O1A C12A 116.8(9)
C2A O2A C22A 116.1(9)
C3A O3A C23A 115.8(8)
C9A N1A C6A 123.3(10)
C9A N1A C8A 121.2(10)
C6A N1A C8A 109.0(9)
C15A N2A C16A 114.8(9)
C15A N2A C21A 113.8(9)
C16A N2A C21A 105.6(8)
C15A N2A H24A 107.4
C16A N2A H24A 107.4
C21A N2A H24A 107.4
C6A C1A C2A 116.6(11)
C6A C1A H1A 121.7
C2A C1A H1A 121.7
O2A C2A C1A 126.0(11)
O2A C2A C3A 113.3(10)
C1A C2A C3A 120.6(11)
O3A C3A C4A 125.3(10)
O3A C3A C2A 114.9(10)
C4A C3A C2A 119.8(11)
C5A C4A C3A 119.2(11)
C5A C4A H4A 120.4
C3A C4A H4A 120.4
C4A C5A C6A 119.9(11)
C4A C5A C7A 129.8(11)
C6A C5A C7A 110.0(10)
C1A C6A C5A 123.3(11)
C1A C6A N1A 127.5(11)
C5A C6A N1A 108.9(10)
C5A C7A C17A 113.4(10)
C5A C7A C21A 113.8(10)
C17A C7A C21A 102.0(10)
C5A C7A C8A 104.3(10)
C17A C7A C8A 110.4(10)
C21A C7A C8A 113.2(10)
N1A C8A C18A 105.9(9)
N1A C8A C7A 103.8(9)
C18A C8A C7A 117.2(10)
N1A C8A H8A 109.9
C18A C8A H8A 109.9
C7A C8A H8A 109.9
O4A C9A N1A 123.7(11)
O4A C9A C10A 123.0(11)
N1A C9A C10A 113.4(10)
C9A C10A C11A 119.1(10)
C9A C10A H10C 107.5
C11A C10A H10C 107.5
C9A C10A H10D 107.5
C11A C10A H10D 107.5
H10C C10A H10D 107.0
O1A C11A C10A 103.7(9)
O1A C11A C18A 111.3(10)
C10A C11A C18A 108.6(9)
O1A C11A H11A 111.0
C10A C11A H11A 111.0
C18A C11A H11A 111.0
O1A C12A C13A 112.3(10)
O1A C12A H12C 109.1
C13A C12A H12C 109.1
O1A C12A H12D 109.1
C13A C12A H12D 109.1
H12C C12A H12D 107.9
C14A C13A C12A 123.8(12)
C14A C13A H13A 118.1
C12A C13A H13A 118.1
C13A C14A C15A 122.2(12)
C13A C14A C19A 122.4(12)
C15A C14A C19A 115.4(11)
N2A C15A C14A 110.3(9)
N2A C15A H15C 109.6
C14A C15A H15C 109.6
N2A C15A H15D 109.6
C14A C15A H15D 109.6
H15C C15A H15D 108.1
C17A C16A N2A 105.9(9)
C17A C16A H16C 110.6
N2A C16A H16C 110.6
C17A C16A H16D 110.6
N2A C16A H16D 110.6
H16C C16A H16D 108.7
C7A C17A C16A 103.3(10)
C7A C17A H17C 111.1
C16A C17A H17C 111.1
C7A C17A H17D 111.1
C16A C17A H17D 111.1
H17C C17A H17D 109.1
C19A C18A C8A 112.7(10)
C19A C18A C11A 118.6(10)
C8A C18A C11A 108.2(10)
C19A C18A H18A 105.4
C8A C18A H18A 105.4
C11A C18A H18A 105.4
C20A C19A C18A 108.8(10)
C20A C19A C14A 108.5(10)
C18A C19A C14A 115.1(10)
C20A C19A H19A 108.1
C18A C19A H19A 108.1
C14A C19A H19A 108.1
C19A C20A C21A 108.3(10)
C19A C20A H20C 110.0
C21A C20A H20C 110.0
C19A C20A H20D 110.0
C21A C20A H20D 110.0
H20C C20A H20D 108.4
N2A C21A C7A 104.9(9)
N2A C21A C20A 108.6(9)
C7A C21A C20A 115.2(10)
N2A C21A H21A 109.3
C7A C21A H21A 109.3
C20A C21A H21A 109.3
O2A C22A H22D 109.5
O2A C22A H22E 109.5
H22D C22A H22E 109.5
O2A C22A H22F 109.5
H22D C22A H22F 109.5
H22E C22A H22F 109.5
O3A C23A H23D 109.5
O3A C23A H23E 109.5
H23D C23A H23E 109.5
O3A C23A H23F 109.5
H23D C23A H23F 109.5
H23E C23A H23F 109.5
C11B O1B C12B 113.5(8)
C2B O2B C22B 114.8(8)
C3B O3B C23B 120.7(9)
C9B N1B C6B 122.9(9)
C9B N1B C8B 118.7(9)
C6B N1B C8B 108.8(9)
C16B N2B C15B 112.5(8)
C16B N2B C21B 109.2(8)
C15B N2B C21B 116.2(8)
C16B N2B H24B 106.1
C15B N2B H24B 106.1
C21B N2B H24B 106.1
C6B C1B C2B 119.3(11)
C6B C1B H1B 120.4
C2B C1B H1B 120.4
O2B C2B C1B 126.1(11)
O2B C2B C3B 114.1(10)
C1B C2B C3B 119.6(11)
O3B C3B C2B 116.7(10)
O3B C3B C4B 121.2(10)
C2B C3B C4B 122.2(11)
C5B C4B C3B 115.8(11)
C5B C4B H4B 122.1
C3B C4B H4B 122.1
C4B C5B C6B 121.1(11)
C4B C5B C7B 127.8(10)
C6B C5B C7B 111.0(10)
C1B C6B C5B 121.6(11)
C1B C6B N1B 129.4(11)
C5B C6B N1B 108.9(10)
C5B C7B C21B 115.0(9)
C5B C7B C8B 103.3(9)
C21B C7B C8B 114.5(9)
C5B C7B C17B 113.6(9)
C21B C7B C17B 100.7(8)
C8B C7B C17B 110.2(9)
N1B C8B C18B 107.1(8)
N1B C8B C7B 103.5(8)
C18B C8B C7B 115.5(9)
N1B C8B H8B 110.1
C18B C8B H8B 110.1
C7B C8B H8B 110.1
O4B C9B N1B 125.8(11)
O4B C9B C10B 118.6(10)
N1B C9B C10B 115.3(10)
C9B C10B C11B 112.4(9)
C9B C10B H10E 109.1
C11B C10B H10E 109.1
C9B C10B H10F 109.1
C11B C10B H10F 109.1
H10E C10B H10F 107.9
O1B C11B C18B 115.3(9)
O1B C11B C10B 101.7(8)
C18B C11B C10B 113.4(9)
O1B C11B H11B 108.7
C18B C11B H11B 108.7
C10B C11B H11B 108.7
C13B C12B O1B 107.4(8)
C13B C12B H12E 110.2
O1B C12B H12E 110.2
C13B C12B H12F 110.2
O1B C12B H12F 110.2
H12E C12B H12F 108.5
C14B C13B C12B 120.2(10)
C14B C13B H13B 119.9
C12B C13B H13B 119.9
C13B C14B C19B 123.7(10)
C13B C14B C15B 121.6(10)
C19B C14B C15B 114.6(9)
N2B C15B C14B 110.8(8)
N2B C15B H15E 109.5
C14B C15B H15E 109.5
N2B C15B H15F 109.5
C14B C15B H15F 109.5
H15E C15B H15F 108.1
N2B C16B C17B 104.8(8)
N2B C16B H16E 110.8
C17B C16B H16E 110.8
N2B C16B H16F 110.8
C17B C16B H16F 110.8
H16E C16B H16F 108.9
C16B C17B C7B 102.6(8)
C16B C17B H17E 111.3
C7B C17B H17E 111.3
C16B C17B H17F 111.3
C7B C17B H17F 111.3
H17E C17B H17F 109.2
C19B C18B C8B 112.4(9)
C19B C18B C11B 119.6(9)
C8B C18B C11B 105.2(9)
C19B C18B H18B 106.3
C8B C18B H18B 106.3
C11B C18B H18B 106.3
C20B C19B C14B 110.7(9)
C20B C19B C18B 106.1(9)
C14B C19B C18B 114.8(9)
C20B C19B H19B 108.3
C14B C19B H19B 108.3
C18B C19B H19B 108.3
C21B C20B C19B 110.2(9)
C21B C20B H20E 109.6
C19B C20B H20E 109.6
C21B C20B H20F 109.6
C19B C20B H20F 109.6
H20E C20B H20F 108.1
N2B C21B C20B 109.4(9)
N2B C21B C7B 105.1(8)
C20B C21B C7B 114.1(9)
N2B C21B H21B 109.3
C20B C21B H21B 109.3
C7B C21B H21B 109.3
O2B C22B H22G 109.5
O2B C22B H22H 109.5
H22G C22B H22H 109.5
O2B C22B H22I 109.5
H22G C22B H22I 109.5
H22H C22B H22I 109.5
O3B C23B H23G 109.5
O3B C23B H23H 109.5
H23G C23B H23H 109.5
O3B C23B H23I 109.5
H23G C23B H23I 109.5
H23H C23B H23I 109.5
C27 N3 C25 122.7(14)
C27 N3 H37 118.7
C25 N3 H37 118.7
O10 N4 O9 120.5(13)
O10 N4 C31 120.2(13)
O9 N4 C31 119.2(12)
O6 C24 O5 135.3(15)
O6 C24 C25 116.1(15)
O5 C24 C25 108.4(13)
N3 C25 C26 111.6(13)
N3 C25 C24 110.9(13)
C26 C25 C24 112.5(14)
N3 C25 H25 107.2
C26 C25 H25 107.2
C24 C25 H25 107.2
O7 C26 C25 111.2(14)
O7 C26 H26A 109.4
C25 C26 H26A 109.4
O7 C26 H26B 109.4
C25 C26 H26B 109.4
H26A C26 H26B 108.0
O8 C27 N3 118.6(15)
O8 C27 C28 127.7(15)
N3 C27 C28 113.5(14)
C29 C28 C33 112.9(14)
C29 C28 C27 121.4(14)
C33 C28 C27 125.6(15)
C30 C29 C28 129.8(15)
C30 C29 H29 115.1
C28 C29 H29 115.1
C29 C30 C31 116.0(14)
C29 C30 H30 122.0
C31 C30 H30 122.0
C30 C31 C32 119.7(14)
C30 C31 N4 121.0(13)
C32 C31 N4 119.2(13)
C33 C32 C31 123.7(14)
C33 C32 H32 118.2
C31 C32 H32 118.2
C32 C33 C28 117.5(14)
C32 C33 H33 121.3
C28 C33 H33 121.3
O51A C241 O61A 127(2)
O51A C241 C25A 111.1(17)
O61A C241 C25A 118.4(16)
C27A N3A C25A 116.8(14)
C27A N3A H37A 121.8
C25A N3A H37A 121.3
O10A N4A O9A 131.0(14)
O10A N4A C31A 114.4(13)
O9A N4A C31A 114.4(13)
O5A C24A O6A 121(2)
O5A C24A C25A 117(2)
O6A C24A C25A 122.6(19)
C26A C25A N3A 103.5(15)
C26A C25A C241 98.6(16)
N3A C25A C241 105.1(16)
C26A C25A C24A 134.4(19)
N3A C25A C24A 112.1(16)
C241 C25A C24A 45.9(13)
C26A C25A H25A 102.1
N3A C25A H25A 104.8
C241 C25A H25A 138.1
C24A C25A H25A 95.5
O7A C26A C25A 110.5(15)
O7A C26A H26C 104.6
C25A C26A H26C 119.1
O7A C26A H26D 101.2
C25A C26A H26D 117.0
H26C C26A H26D 102.3
O8A C27A N3A 126.3(17)
O8A C27A C28A 119.3(16)
N3A C27A C28A 112.9(15)
C29A C28A C33A 129.0(17)
C29A C28A C27A 120.9(16)
C33A C28A C27A 109.9(15)
C28A C29A C30A 117.6(16)
C28A C29A H29A 121.2
C30A C29A H29A 121.2
C31A C30A C29A 119.8(15)
C31A C30A H30A 120.1
C29A C30A H30A 120.1
C30A C31A C32A 122.4(13)
C30A C31A N4A 115.5(13)
C32A C31A N4A 122.0(13)
C31A C32A C33A 115.2(14)
C31A C32A H32A 122.4
C33A C32A H32A 122.4
C28A C33A C32A 115.8(15)
C28A C33A H33A 122.1
C32A C33A H33A 122.1
C27B N3B C25B 121.2(10)
C27B N3B H37B 119.4
C25B N3B H37B 119.4
O9B N4B O10B 121.8(10)
O9B N4B C31B 119.9(11)
O10B N4B C31B 118.1(11)
O6B C24B O5B 127.2(11)
O6B C24B C25B 116.1(11)
O5B C24B C25B 116.7(11)
N3B C25B C26B 115.1(9)
N3B C25B C24B 112.2(9)
C26B C25B C24B 107.9(10)
N3B C25B H25B 107.1
C26B C25B H25B 107.1
C24B C25B H25B 107.1
O7B C26B C25B 109.5(9)
O7B C26B H26E 109.8
C25B C26B H26E 109.8
O7B C26B H26F 109.8
C25B C26B H26F 109.8
H26E C26B H26F 108.2
O8B C27B N3B 125.0(11)
O8B C27B C28B 116.0(11)
N3B C27B C28B 118.9(11)
C33B C28B C29B 117.5(11)
C33B C28B C27B 119.8(11)
C29B C28B C27B 122.3(11)
C30B C29B C28B 121.7(12)
C30B C29B H29B 119.2
C28B C29B H29B 119.2
C29B C30B C31B 116.4(12)
C29B C30B H30B 121.8
C31B C30B H30B 121.8
C32B C31B C30B 123.2(12)
C32B C31B N4B 116.5(11)
C30B C31B N4B 120.1(11)
C33B C32B C31B 117.6(12)
C33B C32B H32B 121.2
C31B C32B H32B 121.2
C28B C33B C32B 123.2(12)
C28B C33B H33B 118.4
C32B C33B H33B 118.4
O34 C34 C35 137(2)

loop_
_geom_bond_atom_site_label_1
_geom_bond_atom_site_label_2
_geom_bond_distance
O1 C12 1.423(12)
O1 C11 1.454(12)
O2 C2 1.336(13)
O2 C22 1.478(12)
O3 C3 1.378(13)
O3 C23 1.437(13)
O4 C9 1.211(12)
N1 C9 1.382(14)
N1 C6 1.430(14)
N1 C8 1.462(13)
N2 C15 1.481(13)
N2 C21 1.524(14)
N2 C16 1.538(14)
N2 H24 0.9300
C1 C2 1.400(15)
C1 C6 1.403(15)
C1 H1 0.9500
C2 C3 1.372(15)
C3 C4 1.403(15)
C4 C5 1.356(15)
C4 H4 0.9500
C5 C6 1.366(15)
C5 C7 1.546(15)
C7 C8 1.513(15)
C7 C21 1.579(15)
C7 C17 1.579(15)
C8 C18 1.543(14)
C8 H8 1.0000
C9 C10 1.483(15)
C10 C11 1.565(14)
C10 H10A 0.9900
C10 H10B 0.9900
C11 C18 1.544(15)
C11 H11 1.0000
C12 C13 1.453(14)
C12 H12A 0.9900
C12 H12B 0.9900
C13 C14 1.340(15)
C13 H13 0.9500
C14 C19 1.519(15)
C14 C15 1.530(15)
C15 H15A 0.9900
C15 H15B 0.9900
C16 C17 1.508(14)
C16 H16A 0.9900
C16 H16B 0.9900
C17 H17A 0.9900
C17 H17B 0.9900
C18 C19 1.524(14)
C18 H18 1.0000
C19 C20 1.541(15)
C19 H19 1.0000
C20 C21 1.509(15)
C20 H20A 0.9900
C20 H20B 0.9900
C21 H21 1.0000
C22 H22A 0.9800
C22 H22B 0.9800
C22 H22C 0.9800
C23 H23A 0.9800
C23 H23B 0.9800
C23 H23C 0.9800
O1A C11A 1.417(13)
O1A C12A 1.451(13)
O2A C2A 1.363(12)
O2A C22A 1.469(12)
O3A C3A 1.381(13)
O3A C23A 1.430(12)
O4A C9A 1.231(12)
N1A C9A 1.349(14)
N1A C6A 1.481(14)
N1A C8A 1.488(14)
N2A C15A 1.467(13)
N2A C16A 1.516(14)
N2A C21A 1.541(14)
N2A H24A 0.9300
C1A C6A 1.369(15)
C1A C2A 1.396(15)
C1A H1A 0.9500
C2A C3A 1.430(15)
C3A C4A 1.392(14)
C4A C5A 1.361(14)
C4A H4A 0.9500
C5A C6A 1.397(15)
C5A C7A 1.504(15)
C7A C17A 1.507(15)
C7A C21A 1.554(15)
C7A C8A 1.564(16)
C8A C18A 1.515(15)
C8A H8A 1.0000
C9A C10A 1.505(15)
C10A C11A 1.538(15)
C10A H10C 0.9900
C10A H10D 0.9900
C11A C18A 1.572(16)
C11A H11A 1.0000
C12A C13A 1.488(17)
C12A H12C 0.9900
C12A H12D 0.9900
C13A C14A 1.299(16)
C13A H13A 0.9500
C14A C15A 1.518(16)
C14A C19A 1.518(15)
C15A H15C 0.9900
C15A H15D 0.9900
C16A C17A 1.508(14)
C16A H16C 0.9900
C16A H16D 0.9900
C17A H17C 0.9900
C17A H17D 0.9900
C18A C19A 1.505(15)
C18A H18A 1.0000
C19A C20A 1.490(15)
C19A H19A 1.0000
C20A C21A 1.568(16)
C20A H20C 0.9900
C20A H20D 0.9900
C21A H21A 1.0000
C22A H22D 0.9800
C22A H22E 0.9800
C22A H22F 0.9800
C23A H23D 0.9800
C23A H23E 0.9800
C23A H23F 0.9800
O1B C11B 1.446(12)
O1B C12B 1.513(12)
O2B C2B 1.360(12)
O2B C22B 1.463(12)
O3B C3B 1.369(13)
O3B C23B 1.450(12)
O4B C9B 1.221(12)
N1B C9B 1.324(14)
N1B C6B 1.452(13)
N1B C8B 1.500(13)
N2B C16B 1.488(12)
N2B C15B 1.511(12)
N2B C21B 1.515(13)
N2B H24B 0.9300
C1B C6B 1.354(14)
C1B C2B 1.372(14)
C1B H1B 0.9500
C2B C3B 1.373(15)
C3B C4B 1.435(14)
C4B C5B 1.369(15)
C4B H4B 0.9500
C5B C6B 1.395(15)
C5B C7B 1.496(14)
C7B C21B 1.535(14)
C7B C8B 1.562(15)
C7B C17B 1.583(14)
C8B C18B 1.538(14)
C8B H8B 1.0000
C9B C10B 1.544(15)
C10B C11B 1.548(14)
C10B H10E 0.9900
C10B H10F 0.9900
C11B C18B 1.542(14)
C11B H11B 1.0000
C12B C13B 1.490(14)
C12B H12E 0.9900
C12B H12F 0.9900
C13B C14B 1.310(14)
C13B H13B 0.9500
C14B C19B 1.522(14)
C14B C15B 1.529(14)
C15B H15E 0.9900
C15B H15F 0.9900
C16B C17B 1.537(13)
C16B H16E 0.9900
C16B H16F 0.9900
C17B H17E 0.9900
C17B H17F 0.9900
C18B C19B 1.525(14)
C18B H18B 1.0000
C19B C20B 1.519(15)
C19B H19B 1.0000
C20B C21B 1.518(14)
C20B H20E 0.9900
C20B H20F 0.9900
C21B H21B 1.0000
C22B H22G 0.9800
C22B H22H 0.9800
C22B H22I 0.9800
C23B H23G 0.9800
C23B H23H 0.9800
C23B H23I 0.9800
O5 C24 1.240(16)
O6 C24 1.205(15)
O7 C26 1.403(15)
O8 C27 1.208(15)
O9 N4 1.241(14)
O10 N4 1.238(14)
N3 C27 1.311(16)
N3 C25 1.460(18)
N3 H37 0.8800
N4 C31 1.422(16)
C24 C25 1.625(12)
C25 C26 1.52(2)
C25 H25 1.0000
C26 H26A 0.9900
C26 H26B 0.9900
C27 C28 1.441(19)
C28 C29 1.401(19)
C28 C33 1.430(18)
C29 C30 1.294(16)
C29 H29 0.9500
C30 C31 1.363(16)
C30 H30 0.9500
C31 C32 1.370(18)
C32 C33 1.369(17)
C32 H32 0.9500
C33 H33 0.9500
O5A C24A 1.268(11)
O6A C24A 1.268(11)
O61A C241 1.268(11)
O51A C241 1.267(11)
C241 C25A 1.624(12)
O7A C26A 1.437(19)
O8A C27A 1.206(18)
O9A N4A 1.220(13)
O10A N4A 1.216(14)
N3A C27A 1.389(19)
N3A C25A 1.55(2)
N3A H37A 0.8299
N4A C31A 1.527(16)
C24A C25A 1.626(12)
C25A C26A 1.53(2)
C25A H25A 0.9961
C26A H26C 0.9722
C26A H26D 1.0480
C27A C28A 1.59(2)
C28A C29A 1.279(18)
C28A C33A 1.337(18)
C29A C30A 1.409(18)
C29A H29A 0.9500
C30A C31A 1.368(18)
C30A H30A 0.9500
C31A C32A 1.399(17)
C32A C33A 1.50(2)
C32A H32A 0.9500
C33A H33A 0.9500
O5B C24B 1.253(14)
O6B C24B 1.228(14)
O7B C26B 1.410(12)
O8B C27B 1.249(13)
O9B N4B 1.224(12)
O10B N4B 1.273(12)
N3B C27B 1.290(14)
N3B C25B 1.421(12)
N3B H37B 0.8800
N4B C31B 1.451(14)
C24B C25B 1.620(11)
C25B C26B 1.544(15)
C25B H25B 1.0000
C26B H26E 0.9900
C26B H26F 0.9900
C27B C28B 1.534(15)
C28B C33B 1.335(15)
C28B C29B 1.428(15)
C29B C30B 1.370(15)
C29B H29B 0.9500
C30B C31B 1.381(16)
C30B H30B 0.9500
C31B C32B 1.375(16)
C32B C33B 1.365(15)
C32B H32B 0.9500
C33B H33B 0.9500
O34 C34 1.43(2)
C34 C35 1.50(3)

loop_
_geom_torsion_atom_site_label_1
_geom_torsion_atom_site_label_2
_geom_torsion_atom_site_label_3
_geom_torsion_atom_site_label_4
_geom_torsion
C22 O2 C2 C3 170.3(10)
C22 O2 C2 C1 -12.9(16)
C6 C1 C2 O2 -176.8(10)
C6 C1 C2 C3 -0.1(17)
O2 C2 C3 O3 -3.8(15)
C1 C2 C3 O3 179.3(10)
O2 C2 C3 C4 175.4(10)
C1 C2 C3 C4 -1.5(17)
C23 O3 C3 C2 179.3(10)
C23 O3 C3 C4 0.1(16)
C2 C3 C4 C5 2.5(17)
O3 C3 C4 C5 -178.3(10)
C3 C4 C5 C6 -1.9(17)
C3 C4 C5 C7 179.4(11)
C4 C5 C6 C1 0.4(18)
C7 C5 C6 C1 179.3(10)
C4 C5 C6 N1 176.4(11)
C7 C5 C6 N1 -4.7(13)
C2 C1 C6 C5 0.7(17)
C2 C1 C6 N1 -174.7(11)
C9 N1 C6 C5 -159.7(11)
C8 N1 C6 C5 -5.7(13)
C9 N1 C6 C1 16.1(18)
C8 N1 C6 C1 170.1(11)
C4 C5 C7 C8 -168.6(13)
C6 C5 C7 C8 12.6(12)
C4 C5 C7 C21 -40.0(18)
C6 C5 C7 C21 141.2(10)
C4 C5 C7 C17 72.9(16)
C6 C5 C7 C17 -105.9(11)
C9 N1 C8 C7 169.0(10)
C6 N1 C8 C7 13.7(12)
C9 N1 C8 C18 45.7(13)
C6 N1 C8 C18 -109.6(10)
C5 C7 C8 N1 -15.5(11)
C21 C7 C8 N1 -141.7(10)
C17 C7 C8 N1 101.5(11)
C5 C7 C8 C18 101.5(11)
C21 C7 C8 C18 -24.7(15)
C17 C7 C8 C18 -141.4(10)
C6 N1 C9 O4 -27.5(18)
C8 N1 C9 O4 -178.6(10)
C6 N1 C9 C10 151.5(11)
C8 N1 C9 C10 0.4(16)
O4 C9 C10 C11 155.3(11)
N1 C9 C10 C11 -23.7(16)
C12 O1 C11 C18 -72.8(11)
C12 O1 C11 C10 168.2(8)
C9 C10 C11 O1 117.3(11)
C9 C10 C11 C18 -2.5(14)
C11 O1 C12 C13 88.9(11)
O1 C12 C13 C14 -63.8(15)
C12 C13 C14 C19 -1.3(18)
C12 C13 C14 C15 177.7(10)
C21 N2 C15 C14 -48.5(12)
C16 N2 C15 C14 77.5(11)
C13 C14 C15 N2 -124.0(12)
C19 C14 C15 N2 55.0(12)
C15 N2 C16 C17 -142.0(9)
C21 N2 C16 C17 -13.0(12)
N2 C16 C17 C7 34.9(11)
C8 C7 C17 C16 82.6(11)
C5 C7 C17 C16 -164.4(9)
C21 C7 C17 C16 -43.6(11)
N1 C8 C18 C19 157.7(9)
C7 C8 C18 C19 40.5(14)
N1 C8 C18 C11 -69.9(11)
C7 C8 C18 C11 172.9(9)
O1 C11 C18 C19 61.7(13)
C10 C11 C18 C19 178.2(9)
O1 C11 C18 C8 -68.6(11)
C10 C11 C18 C8 47.9(12)
C13 C14 C19 C18 57.6(15)
C15 C14 C19 C18 -121.4(11)
C13 C14 C19 C20 175.1(10)
C15 C14 C19 C20 -3.9(13)
C8 C18 C19 C14 57.6(13)
C11 C18 C19 C14 -70.3(13)
C8 C18 C19 C20 -61.1(12)
C11 C18 C19 C20 171.1(10)
C14 C19 C20 C21 -53.7(12)
C18 C19 C20 C21 68.7(11)
C19 C20 C21 N2 60.4(11)
C19 C20 C21 C7 -53.9(13)
C15 N2 C21 C20 -6.4(12)
C16 N2 C21 C20 -134.7(9)
C15 N2 C21 C7 113.8(10)
C16 N2 C21 C7 -14.5(11)
C8 C7 C21 C20 31.8(14)
C5 C7 C21 C20 -88.8(12)
C17 C7 C21 C20 153.7(9)
C8 C7 C21 N2 -86.9(12)
C5 C7 C21 N2 152.5(9)
C17 C7 C21 N2 35.0(11)
C22A O2A C2A C1A -0.9(17)
C22A O2A C2A C3A -178.2(10)
C6A C1A C2A O2A 179.8(11)
C6A C1A C2A C3A -3.1(18)
C23A O3A C3A C4A 5.2(16)
C23A O3A C3A C2A -177.3(10)
O2A C2A C3A O3A -2.1(15)
C1A C2A C3A O3A -179.6(11)
O2A C2A C3A C4A 175.5(10)
C1A C2A C3A C4A -1.9(18)
O3A C3A C4A C5A 179.3(11)
C2A C3A C4A C5A 1.9(17)
C3A C4A C5A C6A 3.1(18)
C3A C4A C5A C7A -169.9(12)
C2A C1A C6A C5A 8.5(18)
C2A C1A C6A N1A -178.2(11)
C4A C5A C6A C1A -8.7(19)
C7A C5A C6A C1A 165.6(11)
C4A C5A C6A N1A 176.9(11)
C7A C5A C6A N1A -8.8(14)
C9A N1A C6A C1A 29.3(18)
C8A N1A C6A C1A -178.9(11)
C9A N1A C6A C5A -156.6(11)
C8A N1A C6A C5A -4.9(13)
C4A C5A C7A C17A 71.6(17)
C6A C5A C7A C17A -102.0(12)
C4A C5A C7A C21A -44.5(18)
C6A C5A C7A C21A 142.0(11)
C4A C5A C7A C8A -168.3(13)
C6A C5A C7A C8A 18.1(13)
C9A N1A C8A C18A 44.0(13)
C6A N1A C8A C18A -108.4(10)
C9A N1A C8A C7A 168.0(10)
C6A N1A C8A C7A 15.6(12)
C5A C7A C8A N1A -19.9(12)
C17A C7A C8A N1A 102.2(10)
C21A C7A C8A N1A -144.2(9)
C5A C7A C8A C18A 96.4(12)
C17A C7A C8A C18A -141.5(10)
C21A C7A C8A C18A -27.9(14)
C6A N1A C9A O4A -21.4(17)
C8A N1A C9A O4A -169.9(10)
C6A N1A C9A C10A 158.5(10)
C8A N1A C9A C10A 10.0(15)
O4A C9A C10A C11A 139.1(11)
N1A C9A C10A C11A -40.8(15)
C12A O1A C11A C10A 175.5(9)
C12A O1A C11A C18A -67.9(13)
C9A C10A C11A O1A 131.4(11)
C9A C10A C11A C18A 12.9(15)
C11A O1A C12A C13A 87.1(13)
O1A C12A C13A C14A -60.5(16)
C12A C13A C14A C15A 175.3(10)
C12A C13A C14A C19A -4.1(19)
C16A N2A C15A C14A 74.1(12)
C21A N2A C15A C14A -47.7(12)
C13A C14A C15A N2A -126.5(12)
C19A C14A C15A N2A 52.9(13)
C15A N2A C16A C17A -142.0(10)
C21A N2A C16A C17A -15.9(12)
C5A C7A C17A C16A -165.7(10)
C21A C7A C17A C16A -42.8(11)
C8A C7A C17A C16A 77.8(12)
N2A C16A C17A C7A 37.1(12)
N1A C8A C18A C19A 157.5(9)
C7A C8A C18A C19A 42.3(14)
N1A C8A C18A C11A -69.4(11)
C7A C8A C18A C11A 175.5(10)
O1A C11A C18A C19A 57.3(14)
C10A C11A C18A C19A 170.9(10)
O1A C11A C18A C8A -72.7(11)
C10A C11A C18A C8A 40.9(13)
C8A C18A C19A C20A -62.5(13)
C11A C18A C19A C20A 169.6(11)
C8A C18A C19A C14A 59.5(14)
C11A C18A C19A C14A -68.4(15)
C13A C14A C19A C20A -178.5(11)
C15A C14A C19A C20A 2.1(14)
C13A C14A C19A C18A 59.3(16)
C15A C14A C19A C18A -120.1(11)
C18A C19A C20A C21A 67.0(12)
C14A C19A C20A C21A -58.9(12)
C15A N2A C21A C7A 116.2(10)
C16A N2A C21A C7A -10.6(12)
C15A N2A C21A C20A -7.4(12)
C16A N2A C21A C20A -134.2(10)
C5A C7A C21A N2A 155.5(10)
C17A C7A C21A N2A 32.9(11)
C8A C7A C21A N2A -85.7(11)
C5A C7A C21A C20A -85.3(13)
C17A C7A C21A C20A 152.2(10)
C8A C7A C21A C20A 33.6(14)
C19A C20A C21A N2A 63.3(12)
C19A C20A C21A C7A -53.9(13)
C22B O2B C2B C1B -0.4(16)
C22B O2B C2B C3B -175.6(9)
C6B C1B C2B O2B 179.5(11)
C6B C1B C2B C3B -5.5(17)
C23B O3B C3B C2B -178.1(10)
C23B O3B C3B C4B 1.6(16)
O2B C2B C3B O3B -3.3(15)
C1B C2B C3B O3B -178.9(10)
O2B C2B C3B C4B 177.1(10)
C1B C2B C3B C4B 1.5(18)
O3B C3B C4B C5B -179.5(10)
C2B C3B C4B C5B 0.2(16)
C3B C4B C5B C6B 2.2(16)
C3B C4B C5B C7B -174.0(11)
C2B C1B C6B C5B 8.0(18)
C2B C1B C6B N1B -176.3(11)
C4B C5B C6B C1B -6.4(18)
C7B C5B C6B C1B 170.3(10)
C4B C5B C6B N1B 177.1(10)
C7B C5B C6B N1B -6.1(13)
C9B N1B C6B C1B 30.0(19)
C8B N1B C6B C1B 175.6(11)
C9B N1B C6B C5B -153.9(11)
C8B N1B C6B C5B -8.4(12)
C4B C5B C7B C21B -40.9(16)
C6B C5B C7B C21B 142.6(10)
C4B C5B C7B C8B -166.3(12)
C6B C5B C7B C8B 17.2(12)
C4B C5B C7B C17B 74.3(15)
C6B C5B C7B C17B -102.2(11)
C9B N1B C8B C18B 43.1(13)
C6B N1B C8B C18B -104.1(10)
C9B N1B C8B C7B 165.6(10)
C6B N1B C8B C7B 18.4(11)
C5B C7B C8B N1B -20.9(11)
C21B C7B C8B N1B -146.6(9)
C17B C7B C8B N1B 100.8(9)
C5B C7B C8B C18B 95.8(11)
C21B C7B C8B C18B -29.9(13)
C17B C7B C8B C18B -142.5(9)
C6B N1B C9B O4B -27.4(18)
C8B N1B C9B O4B -169.8(10)
C6B N1B C9B C10B 158.9(10)
C8B N1B C9B C10B 16.5(14)
O4B C9B C10B C11B 138.0(10)
N1B C9B C10B C11B -47.8(14)
C12B O1B C11B C18B -63.4(11)
C12B O1B C11B C10B 173.6(8)
C9B C10B C11B O1B 140.7(9)
C9B C10B C11B C18B 16.3(14)
C11B O1B C12B C13B 91.9(10)
O1B C12B C13B C14B -71.3(13)
C12B C13B C14B C19B 0.9(17)
C12B C13B C14B C15B 178.9(9)
C16B N2B C15B C14B 83.2(11)
C21B N2B C15B C14B -43.7(12)
C13B C14B C15B N2B -130.6(11)
C19B C14B C15B N2B 47.6(12)
C15B N2B C16B C17B -142.9(8)
C21B N2B C16B C17B -12.3(11)
N2B C16B C17B C7B 33.5(11)
C5B C7B C17B C16B -165.2(9)
C21B C7B C17B C16B -41.7(10)
C8B C7B C17B C16B 79.5(10)
N1B C8B C18B C19B 158.6(8)
C7B C8B C18B C19B 43.9(13)
N1B C8B C18B C11B -69.7(10)
C7B C8B C18B C11B 175.7(9)
O1B C11B C18B C19B 49.4(14)
C10B C11B C18B C19B 166.0(9)
O1B C11B C18B C8B -78.2(11)
C10B C11B C18B C8B 38.5(12)
C13B C14B C19B C20B 179.8(10)
C15B C14B C19B C20B 1.7(13)
C13B C14B C19B C18B 59.8(14)
C15B C14B C19B C18B -118.4(10)
C8B C18B C19B C20B -61.9(11)
C11B C18B C19B C20B 174.0(9)
C8B C18B C19B C14B 60.7(12)
C11B C18B C19B C14B -63.4(13)
C14B C19B C20B C21B -56.9(11)
C18B C19B C20B C21B 68.2(11)
C16B N2B C21B C20B -137.7(9)
C15B N2B C21B C20B -9.1(12)
C16B N2B C21B C7B -14.7(11)
C15B N2B C21B C7B 113.8(9)
C19B C20B C21B N2B 60.9(11)
C19B C20B C21B C7B -56.6(12)
C5B C7B C21B N2B 156.9(9)
C8B C7B C21B N2B -83.8(11)
C17B C7B C21B N2B 34.4(10)
C5B C7B C21B C20B -83.3(12)
C8B C7B C21B C20B 36.1(13)
C17B C7B C21B C20B 154.2(9)
C27 N3 C25 C26 81.9(19)
C27 N3 C25 C24 -151.9(13)
O6 C24 C25 N3 6(2)
O5 C24 C25 N3 -178.1(13)
O6 C24 C25 C26 131.4(15)
O5 C24 C25 C26 -52.4(18)
N3 C25 C26 O7 58.7(17)
C24 C25 C26 O7 -66.6(17)
C25 N3 C27 O8 -7(2)
C25 N3 C27 C28 177.6(13)
O8 C27 C28 C29 13(2)
N3 C27 C28 C29 -171.6(13)
O8 C27 C28 C33 -164.9(14)
N3 C27 C28 C33 10(2)
C33 C28 C29 C30 3(2)
C27 C28 C29 C30 -175.0(13)
C28 C29 C30 C31 -6(2)
C29 C30 C31 C32 2.0(19)
C29 C30 C31 N4 -175.4(11)
O10 N4 C31 C30 167.4(12)
O9 N4 C31 C30 -15.0(19)
O10 N4 C31 C32 -10.0(19)
O9 N4 C31 C32 167.5(12)
C30 C31 C32 C33 3(2)
N4 C31 C32 C33 -179.2(12)
C31 C32 C33 C28 -5(2)
C29 C28 C33 C32 2.3(18)
C27 C28 C33 C32 -179.4(13)
C27A N3A C25A C26A 149.9(15)
C27A N3A C25A C241 -107.1(18)
C27A N3A C25A C24A -59(2)
O51A C241 C25A C26A 163(2)
O61A C241 C25A C26A -37(3)
O51A C241 C25A N3A 56(3)
O61A C241 C25A N3A -144(2)
O51A C241 C25A C24A -50(2)
O61A C241 C25A C24A 110(3)
O5A C24A C25A C26A 110(3)
O6A C24A C25A C26A -67(4)
O5A C24A C25A N3A -28(3)
O6A C24A C25A N3A 155(3)
O5A C24A C25A C241 61(3)
O6A C24A C25A C241 -115(4)
N3A C25A C26A O7A -69.8(18)
C241 C25A C26A O7A -177.7(15)
C24A C25A C26A O7A 149(2)
C25A N3A C27A O8A -12(3)
C25A N3A C27A C28A -178.0(13)
O8A C27A C28A C29A -142.5(18)
N3A C27A C28A C29A 24(2)
O8A C27A C28A C33A 42(2)
N3A C27A C28A C33A -151.3(14)
C33A C28A C29A C30A -2(2)
C27A C28A C29A C30A -177.1(13)
C28A C29A C30A C31A 5(2)
C29A C30A C31A C32A -2(2)
C29A C30A C31A N4A 174.9(11)
O10A N4A C31A C30A -162.4(12)
O9A N4A C31A C30A 22.1(16)
O10A N4A C31A C32A 14.8(17)
O9A N4A C31A C32A -160.7(13)
C30A C31A C32A C33A -2(2)
N4A C31A C32A C33A -179.0(11)
C29A C28A C33A C32A -2(2)
C27A C28A C33A C32A 173.1(12)
C31A C32A C33A C28A 4(2)
C27B N3B C25B C26B 139.9(11)
C27B N3B C25B C24B -96.3(12)
O6B C24B C25B N3B 177.2(11)
O5B C24B C25B N3B -4.6(16)
O6B C24B C25B C26B -55.0(14)
O5B C24B C25B C26B 123.2(12)
N3B C25B C26B O7B -59.1(13)
C24B C25B C26B O7B 174.8(10)
C25B N3B C27B O8B 1.3(17)
C25B N3B C27B C28B 177.2(9)
O8B C27B C28B C33B -18.3(15)
N3B C27B C28B C33B 165.4(10)
O8B C27B C28B C29B 169.0(10)
N3B C27B C28B C29B -7.2(16)
C33B C28B C29B C30B 5.0(16)
C27B C28B C29B C30B 177.8(10)
C28B C29B C30B C31B -6.8(17)
C29B C30B C31B C32B 6.4(18)
C29B C30B C31B N4B -179.6(10)
O9B N4B C31B C32B -16.0(16)
O10B N4B C31B C32B 168.6(10)
O9B N4B C31B C30B 169.6(11)
O10B N4B C31B C30B -5.8(17)
C30B C31B C32B C33B -4.1(18)
N4B C31B C32B C33B -178.3(10)
C29B C28B C33B C32B -2.4(16)
C27B C28B C33B C32B -175.4(10)
C31B C32B C33B C28B 2.0(17)
